data_7714973
loop_
_publ_author_name
'Pan, Tian-Yu'
'Wen, Wei-Yang'
'Ma, Wen'
'Zheng, Shou-Tian'
'Feng, Mei-Ling'
'Huang, Xiao-Ying'

_publ_section_title
;
 New group IIIA metal phosphate-oxalates containing dimethylammonium
 cations with proton conductivity.
;
_journal_issue 5
_journal_name_full 'Dalton transactions (Cambridge, England : 2003)'
_journal_page_first 2318
_journal_page_last 2323
_journal_paper_doi 10.1039/d3dt03368f
_journal_volume 53
_journal_year 2024
_chemical_formula_moiety 'C2 H6 In2 O20 P4, 2(C2 H8 N), H2 O'
_chemical_formula_sum 'C6 H24 In2 N2 O21 P4'
_chemical_formula_weight 813.79
_space_group_crystal_system monoclinic
_space_group_IT_number 4
_space_group_name_Hall 'P 2yb'
_space_group_name_H-M_alt 'P 1 21 1'
_atom_sites_solution_hydrogens mixed
_audit_creation_date 2023-09-26
_audit_creation_method
;
Olex2 1.5
(compiled 2022.04.07 svn.rca3783a0 for OlexSys, GUI svn.r6498)
;
_audit_update_record
;
2023-09-29 deposited with the CCDC.	2023-12-26 downloaded from the CCDC.
;
_cell_angle_alpha 90
_cell_angle_beta 95.5430(10)
_cell_angle_gamma 90
_cell_formula_units_Z 2
_cell_length_a 8.95360(10)
_cell_length_b 10.26900(10)
_cell_length_c 13.16290(10)
_cell_measurement_reflns_used 8951
_cell_measurement_temperature 298(2)
_cell_measurement_theta_max 74.7310
_cell_measurement_theta_min 3.3560
_cell_volume 1204.60(2)
_computing_molecular_graphics 'Olex2 1.5 (Dolomanov et al., 2009)'
_computing_publication_material 'Olex2 1.5 (Dolomanov et al., 2009)'
_computing_structure_refinement 'SHELXL-2018/3 (Sheldrick, 2018)'
_diffrn_ambient_temperature 298(2)
_diffrn_measured_fraction_theta_full 0.999
_diffrn_measured_fraction_theta_max 0.973
_diffrn_measurement_device_type 'XtaLAB Synergy, Single source at home/near, HyPix'
_diffrn_radiation_type CuK\a
_diffrn_radiation_wavelength 1.54178
_diffrn_reflns_av_R_equivalents 0.0374
_diffrn_reflns_av_unetI/netI 0.0374
_diffrn_reflns_Laue_measured_fraction_full 0.999
_diffrn_reflns_Laue_measured_fraction_max 0.973
_diffrn_reflns_limit_h_max 11
_diffrn_reflns_limit_h_min -11
_diffrn_reflns_limit_k_max 11
_diffrn_reflns_limit_k_min -12
_diffrn_reflns_limit_l_max 15
_diffrn_reflns_limit_l_min -16
_diffrn_reflns_number 11935
_diffrn_reflns_point_group_measured_fraction_full 0.938
_diffrn_reflns_point_group_measured_fraction_max 0.895
_diffrn_reflns_theta_full 67.679
_diffrn_reflns_theta_max 75.170
_diffrn_reflns_theta_min 3.373
_exptl_absorpt_coefficient_mu 18.729
_exptl_absorpt_correction_T_max 1.00000
_exptl_absorpt_correction_T_min 0.28099
_exptl_absorpt_correction_type multi-scan
_exptl_absorpt_process_details
;
CrysAlisPro 1.171.42.90a (Rigaku Oxford Diffraction, 2023)
Empirical absorption correction using spherical harmonics,
implemented in SCALE3 ABSPACK scaling algorithm.
;
_exptl_crystal_colour 'clear colourless'
_exptl_crystal_density_diffrn 2.244
_exptl_crystal_density_method 'not measured'
_exptl_crystal_description block
_exptl_crystal_F_000 800
_exptl_crystal_size_max 0.08
_exptl_crystal_size_mid 0.04
_exptl_crystal_size_min 0.03
_refine_diff_density_max 1.179
_refine_diff_density_min -1.638
_refine_diff_density_rms 0.165
_refine_ls_abs_structure_details
;
 Refined as an inversion twin.
;
_refine_ls_abs_structure_Flack 0.000(8)
_refine_ls_extinction_coef 0.00041(9)
_refine_ls_extinction_expression Fc^*^=kFc[1+0.001xFc^2^\l^3^/sin(2\q)]^-1/4^
_refine_ls_extinction_method 'SHELXL-2018/3 (Sheldrick 2018)'
_refine_ls_goodness_of_fit_ref 1.046
_refine_ls_hydrogen_treatment mixed
_refine_ls_matrix_type full
_refine_ls_number_parameters 334
_refine_ls_number_reflns 4430
_refine_ls_number_restraints 7
_refine_ls_restrained_S_all 1.045
_refine_ls_R_factor_all 0.0308
_refine_ls_R_factor_gt 0.0305
_refine_ls_shift/su_max 0.001
_refine_ls_shift/su_mean 0.000
_refine_ls_structure_factor_coef Fsqd
_refine_ls_weighting_details 'w=1/[\s^2^(Fo^2^)+(0.0548P)^2^+0.1034P] where P=(Fo^2^+2Fc^2^)/3'
_refine_ls_weighting_scheme calc
_refine_ls_wR_factor_gt 0.0788
_refine_ls_wR_factor_ref 0.0791
_reflns_Friedel_coverage 0.738
_reflns_Friedel_fraction_full 0.869
_reflns_Friedel_fraction_max 0.807
_reflns_number_gt 4368
_reflns_number_total 4430
_reflns_threshold_expression 'I > 2\s(I)'
_cod_data_source_file d3dt03368f2.cif
_cod_data_source_block x_CCDC2
_cod_depositor_comments 'Adding full bibliography for 7714971--7714973.cif.'
_cod_database_code 7714973
_shelx_shelxl_version_number 2018/3
_shelx_space_group_comment
;
The symmetry employed for this shelxl refinement is uniquely defined
by the following loop, which should always be used as a source of
symmetry information in preference to the above space-group names.
They are only intended as comments.
;
_shelx_estimated_absorpt_t_max 0.603
_shelx_estimated_absorpt_t_min 0.316
_olex2_refinement_description
;
1. Twinned data refinement
 Scales: 0.9997
 0.0003
2. Restrained distances
 O21-H21A = O21-H21B
 0.82 with sigma of 0.01
 O14-H14 = O11-H11
 0.82 with sigma of 0.01
 H21B-H2A
 2.1 with sigma of 0.01
 H21A-H21B
 1.39 with sigma of 0.01
3.a Secondary CH2 refined with riding coordinates:
 N1(H1A,H1B), N2(H2A,H2B)
3.b Tetrahedral OH refined with riding coordinates:
 O2(H2C), O3(H3D), O7(H7A), O8(H8A)
3.c Idealised Me refined as rotating group:
 C3(H3A,H3B,H3C), C4(H4A,H4B,H4C), C5(H5A,H5B,H5C), C6(H6A,H6B,H6C)
;
_olex2_submission_special_instructions 'No special instructions were received'

loop_
_space_group_symop_operation_xyz
'x, y, z'
'-x, y+1/2, -z'

loop_
_atom_site_label
_atom_site_type_symbol
_atom_site_fract_x
_atom_site_fract_y
_atom_site_fract_z
_atom_site_U_iso_or_equiv
_atom_site_adp_type
_atom_site_occupancy
_atom_site_site_symmetry_order
_atom_site_calc_flag
_atom_site_refinement_flags_posn
_atom_site_refinement_flags_adp
_atom_site_refinement_flags_occupancy
_atom_site_disorder_assembly
_atom_site_disorder_group
In1 In 0.49703(5) 0.41310(4) 0.22627(3) 0.01448(13) Uani 1 1 d . . . . .
In2 In 0.52231(5) 0.46229(4) 0.73141(3) 0.01522(13) Uani 1 1 d . . . . .
P1 P 0.4448(2) 0.5217(2) -0.02035(13) 0.0225(4) Uani 1 1 d . . . . .
P2 P 0.4297(2) 0.4328(2) 0.47814(12) 0.0240(4) Uani 1 1 d . . . . .
P3 P 0.75683(17) 0.18156(18) 0.27442(13) 0.0143(3) Uani 1 1 d . . . . .
P4 P 0.78142(18) 0.69247(19) 0.75499(14) 0.0175(4) Uani 1 1 d . . . . .
O1 O 0.5065(6) 0.4344(6) 0.0642(4) 0.0265(13) Uani 1 1 d . . . . .
O2 O 0.2759(6) 0.4885(7) -0.0455(4) 0.0430(17) Uani 1 1 d . . . . .
H2C H 0.243181 0.527247 -0.097468 0.064 Uiso 1 1 calc R U . . .
O3 O 0.4446(9) 0.6645(7) 0.0166(4) 0.0478(17) Uani 1 1 d . . . . .
H3D H 0.530868 0.692112 0.023481 0.072 Uiso 1 1 calc R U . . .
O4 O 0.5278(6) 0.5102(7) -0.1128(3) 0.0300(13) Uani 1 1 d . . . . .
O5 O 0.5053(6) 0.3936(6) 0.3864(3) 0.0275(13) Uani 1 1 d . . . . .
O6 O 0.5248(6) 0.4027(6) 0.5755(3) 0.0239(11) Uani 1 1 d . . . . .
O7 O 0.2769(8) 0.3671(11) 0.4809(5) 0.084(4) Uani 1 1 d . . . . .
H7A H 0.247049 0.341428 0.423507 0.127 Uiso 1 1 calc R U . . .
O8 O 0.4014(11) 0.5829(8) 0.4718(5) 0.074(3) Uani 1 1 d . . . . .
H8A H 0.387076 0.610714 0.528433 0.111 Uiso 1 1 calc R U . . .
O9 O 0.6933(6) 0.3030(5) 0.2204(4) 0.0238(11) Uani 1 1 d . . . . .
O10 O 0.6350(5) 0.1059(5) 0.3225(4) 0.0216(11) Uani 1 1 d . . . . .
O11 O 0.8702(5) 0.2234(6) 0.3676(4) 0.0264(12) Uani 1 1 d D . . . .
H11 H 0.954(4) 0.236(10) 0.349(6) 0.032 Uiso 1 1 d D U . . .
O12 O 0.8413(6) 0.1000(6) 0.2029(4) 0.0259(11) Uani 1 1 d . . . . .
O13 O 0.6688(6) 0.7751(6) 0.8054(4) 0.0257(12) Uani 1 1 d . . . . .
O14 O 0.8978(6) 0.6545(7) 0.8471(4) 0.0359(15) Uani 1 1 d D . . . .
H14 H 0.976(6) 0.630(10) 0.825(7) 0.043 Uiso 1 1 d D U . . .
O15 O 0.8629(5) 0.7676(5) 0.6770(4) 0.0265(11) Uani 1 1 d . . . . .
O16 O 0.7125(6) 0.5708(6) 0.7066(4) 0.0300(13) Uani 1 1 d . . . . .
O17 O 0.3653(6) 0.3030(5) 0.7501(4) 0.0250(11) Uani 1 1 d . . . . .
O18 O 0.3558(6) 0.0863(5) 0.7552(4) 0.0234(11) Uani 1 1 d . . . . .
O19 O 0.6683(6) 0.2915(5) 0.7615(4) 0.0221(11) Uani 1 1 d . . . . .
O20 O 0.6596(6) 0.0763(5) 0.7725(4) 0.0213(11) Uani 1 1 d . . . . .
C1 C 0.4256(7) 0.1931(8) 0.7549(5) 0.0170(14) Uani 1 1 d . . . . .
C2 C 0.5995(8) 0.1862(8) 0.7636(5) 0.0174(14) Uani 1 1 d . . . . .
N1 N 0.8390(9) 0.3900(12) 0.5398(6) 0.062(3) Uani 1 1 d . . . . .
H1A H 0.754117 0.403133 0.568325 0.075 Uiso 1 1 calc R U . . .
H1B H 0.822314 0.326729 0.493926 0.075 Uiso 1 1 calc R U . . .
C3 C 0.8766(14) 0.5086(14) 0.4872(9) 0.067(3) Uani 1 1 d . . . . .
H3A H 0.801831 0.524836 0.431327 0.100 Uiso 1 1 calc R U . . .
H3B H 0.972816 0.498693 0.461728 0.100 Uiso 1 1 calc R U . . .
H3C H 0.879798 0.580595 0.533947 0.100 Uiso 1 1 calc R U . . .
C4 C 0.9538(13) 0.3467(17) 0.6184(9) 0.079(4) Uani 1 1 d . . . . .
H4A H 0.924769 0.264624 0.645299 0.119 Uiso 1 1 calc R U . . .
H4B H 0.964783 0.409976 0.672252 0.119 Uiso 1 1 calc R U . . .
H4C H 1.047463 0.336957 0.589334 0.119 Uiso 1 1 calc R U . . .
N2 N 0.8578(9) 0.4656(11) 0.0850(8) 0.068(3) Uani 1 1 d . . . . .
H2A H 0.804004 0.534839 0.063269 0.081 Uiso 1 1 calc DR U . . .
H2B H 0.805486 0.422636 0.128437 0.081 Uiso 1 1 calc R U . . .
C5 C 0.8765(14) 0.3802(13) -0.0036(9) 0.069(4) Uani 1 1 d . . . . .
H5A H 0.787346 0.383522 -0.050295 0.103 Uiso 1 1 calc R U . . .
H5B H 0.893534 0.292348 0.019581 0.103 Uiso 1 1 calc R U . . .
H5C H 0.960680 0.409484 -0.037380 0.103 Uiso 1 1 calc R U . . .
C6 C 0.9976(14) 0.5107(16) 0.1401(12) 0.081(4) Uani 1 1 d . . . . .
H6A H 0.975346 0.567170 0.194749 0.122 Uiso 1 1 calc R U . . .
H6B H 1.055215 0.557414 0.094155 0.122 Uiso 1 1 calc R U . . .
H6C H 1.054178 0.437189 0.167480 0.122 Uiso 1 1 calc R U . . .
O21 O 0.7529(15) 0.7167(11) 0.0294(7) 0.094(4) Uani 1 1 d D . . . .
H21A H 0.762(18) 0.760(13) -0.023(6) 0.141 Uiso 1 1 d D U . . .
H21B H 0.812(13) 0.7383(19) 0.079(7) 0.141 Uiso 1 1 d D U . . .

loop_
_atom_site_aniso_label
_atom_site_aniso_U_11
_atom_site_aniso_U_22
_atom_site_aniso_U_33
_atom_site_aniso_U_23
_atom_site_aniso_U_13
_atom_site_aniso_U_12
In1 0.0170(2) 0.0167(2) 0.0098(2) 0.00070(16) 0.00199(13) -0.00079(17)
In2 0.0191(2) 0.0168(3) 0.0100(2) 0.00038(17) 0.00269(14) 0.00117(18)
P1 0.0264(9) 0.0316(10) 0.0098(7) 0.0039(8) 0.0033(6) 0.0044(8)
P2 0.0241(8) 0.0376(13) 0.0099(7) -0.0039(8) 0.0005(6) 0.0031(8)
P3 0.0125(7) 0.0171(8) 0.0129(8) -0.0007(6) -0.0012(6) -0.0006(7)
P4 0.0136(7) 0.0195(9) 0.0191(9) 0.0027(7) 0.0007(6) 0.0019(7)
O1 0.029(3) 0.040(4) 0.010(2) 0.005(2) 0.0032(17) 0.003(3)
O2 0.027(3) 0.071(5) 0.030(3) 0.027(3) -0.001(2) 0.004(3)
O3 0.083(5) 0.033(3) 0.030(3) -0.002(3) 0.018(3) 0.000(3)
O4 0.034(3) 0.048(4) 0.008(2) 0.000(2) 0.0063(19) -0.004(3)
O5 0.034(3) 0.039(3) 0.010(2) -0.002(2) 0.0051(18) 0.001(3)
O6 0.033(3) 0.029(3) 0.009(2) -0.003(2) 0.0007(18) 0.002(3)
O7 0.044(4) 0.177(11) 0.035(3) -0.047(5) 0.015(3) -0.045(5)
O8 0.147(9) 0.054(5) 0.020(3) 0.001(3) 0.003(4) 0.063(6)
O9 0.020(3) 0.025(3) 0.027(3) 0.008(2) 0.007(2) 0.010(2)
O10 0.021(2) 0.024(3) 0.019(2) -0.003(2) 0.0028(18) -0.008(2)
O11 0.017(2) 0.044(3) 0.018(2) -0.011(3) -0.0024(19) -0.006(2)
O12 0.018(2) 0.035(3) 0.025(2) -0.011(2) 0.0003(19) 0.005(2)
O13 0.025(3) 0.027(3) 0.025(3) 0.003(2) 0.004(2) 0.009(2)
O14 0.021(3) 0.062(4) 0.024(3) 0.012(3) -0.001(2) 0.011(3)
O15 0.017(2) 0.032(3) 0.030(3) 0.012(2) 0.0017(19) -0.003(2)
O16 0.028(3) 0.033(3) 0.031(3) -0.010(3) 0.015(2) -0.011(2)
O17 0.025(3) 0.020(3) 0.030(3) 0.005(2) 0.007(2) 0.001(2)
O18 0.019(2) 0.020(3) 0.032(3) -0.002(2) 0.002(2) 0.001(2)
O19 0.022(3) 0.020(3) 0.024(3) 0.003(2) -0.001(2) 0.001(2)
O20 0.022(3) 0.019(3) 0.022(2) -0.001(2) 0.000(2) 0.006(2)
C1 0.020(3) 0.020(3) 0.010(3) 0.001(3) 0.000(3) 0.005(3)
C2 0.023(3) 0.020(3) 0.009(3) -0.001(2) 0.001(3) -0.004(3)
N1 0.033(4) 0.108(9) 0.049(5) -0.026(6) 0.017(3) -0.009(5)
C3 0.066(7) 0.066(8) 0.067(7) -0.029(7) 0.002(6) -0.005(6)
C4 0.052(7) 0.118(12) 0.067(7) -0.019(9) 0.010(6) 0.017(8)
N2 0.036(4) 0.073(6) 0.097(7) 0.026(7) 0.024(4) 0.007(5)
C5 0.066(7) 0.072(9) 0.068(7) 0.022(7) 0.010(6) 0.011(6)
C6 0.052(7) 0.081(10) 0.111(11) 0.010(9) 0.011(7) 0.002(7)
O21 0.167(11) 0.068(6) 0.050(4) 0.002(5) 0.031(6) 0.006(7)

loop_
_atom_type_symbol
_atom_type_description
_atom_type_scat_dispersion_real
_atom_type_scat_dispersion_imag
_atom_type_scat_source
C C 0.0181 0.0091 'International Tables Vol C Tables 4.2.6.8 and 6.1.1.4'
H H 0.0000 0.0000 'International Tables Vol C Tables 4.2.6.8 and 6.1.1.4'
N N 0.0311 0.0180 'International Tables Vol C Tables 4.2.6.8 and 6.1.1.4'
O O 0.0492 0.0322 'International Tables Vol C Tables 4.2.6.8 and 6.1.1.4'
P P 0.2955 0.4335 'International Tables Vol C Tables 4.2.6.8 and 6.1.1.4'
In In 0.0822 5.0449 'International Tables Vol C Tables 4.2.6.8 and 6.1.1.4'

loop_
_geom_angle_atom_site_label_1
_geom_angle_atom_site_label_2
_geom_angle_atom_site_label_3
_geom_angle
_geom_angle_site_symmetry_1
_geom_angle_site_symmetry_3
_geom_angle_publ_flag
O1 In1 O18 87.0(2) . 2_656 ?
O1 In1 O20 90.9(2) . 2_656 ?
O5 In1 O1 175.72(18) . . ?
O5 In1 O18 90.2(2) . 2_656 ?
O5 In1 O20 91.5(2) . 2_656 ?
O9 In1 O1 84.5(2) . . ?
O9 In1 O5 92.1(2) . . ?
O9 In1 O18 86.9(2) . 2_656 ?
O9 In1 O20 162.51(19) . 2_656 ?
O13 In1 O1 88.1(2) 2_646 . ?
O13 In1 O5 95.3(2) 2_646 . ?
O13 In1 O9 102.2(2) 2_646 . ?
O13 In1 O18 169.2(2) 2_646 2_656 ?
O13 In1 O20 94.5(2) 2_646 2_656 ?
O20 In1 O18 76.0(2) 2_656 2_656 ?
O4 In2 O6 176.4(2) 1_556 . ?
O4 In2 O10 96.7(2) 1_556 2_656 ?
O4 In2 O17 91.1(2) 1_556 . ?
O4 In2 O19 93.1(2) 1_556 . ?
O6 In2 O17 87.7(2) . . ?
O6 In2 O19 83.3(2) . . ?
O10 In2 O6 86.9(2) 2_656 . ?
O10 In2 O17 98.3(2) 2_656 . ?
O10 In2 O19 168.95(19) 2_656 . ?
O16 In2 O4 94.9(2) . 1_556 ?
O16 In2 O6 85.3(2) . . ?
O16 In2 O10 95.9(2) . 2_656 ?
O16 In2 O17 163.8(2) . . ?
O16 In2 O19 88.5(2) . . ?
O17 In2 O19 76.2(2) . . ?
O1 P1 O2 108.1(3) . . ?
O1 P1 O3 110.3(4) . . ?
O3 P1 O2 104.2(4) . . ?
O4 P1 O1 112.5(3) . . ?
O4 P1 O2 111.1(3) . . ?
O4 P1 O3 110.4(4) . . ?
O5 P2 O6 111.8(3) . . ?
O5 P2 O7 112.1(4) . . ?
O5 P2 O8 107.8(4) . . ?
O6 P2 O7 108.9(4) . . ?
O6 P2 O8 108.9(4) . . ?
O7 P2 O8 107.2(6) . . ?
O9 P3 O10 111.2(3) . . ?
O9 P3 O11 108.9(3) . . ?
O10 P3 O11 104.4(3) . . ?
O12 P3 O9 110.5(3) . . ?
O12 P3 O10 113.3(3) . . ?
O12 P3 O11 108.2(3) . . ?
O13 P4 O14 102.8(3) . . ?
O13 P4 O15 113.1(3) . . ?
O15 P4 O14 108.7(3) . . ?
O16 P4 O13 112.7(3) . . ?
O16 P4 O14 109.6(4) . . ?
O16 P4 O15 109.7(3) . . ?
P1 O1 In1 138.7(4) . . ?
P1 O2 H2C 109.5 . . ?
P1 O3 H3D 109.5 . . ?
P1 O4 In2 147.9(3) . 1_554 ?
P2 O5 In1 143.7(3) . . ?
P2 O6 In2 134.6(3) . . ?
P2 O7 H7A 109.5 . . ?
P2 O8 H8A 109.5 . . ?
P3 O9 In1 134.6(3) . . ?
P3 O10 In2 134.1(3) . 2_646 ?
P3 O11 H11 110(6) . . ?
P4 O13 In1 142.2(3) . 2_656 ?
P4 O14 H14 109(7) . . ?
P4 O16 In2 133.1(3) . . ?
C1 O17 In2 113.7(5) . . ?
C1 O18 In1 114.2(4) . 2_646 ?
C2 O19 In2 114.1(4) . . ?
C2 O20 In1 114.9(5) . 2_646 ?
O17 C1 O18 125.0(6) . . ?
O17 C1 C2 118.1(6) . . ?
O18 C1 C2 116.9(6) . . ?
O19 C2 O20 125.1(6) . . ?
O19 C2 C1 116.9(6) . . ?
O20 C2 C1 117.9(6) . . ?
H1A N1 H1B 107.6 . . ?
C3 N1 H1A 108.6 . . ?
C3 N1 H1B 108.6 . . ?
C4 N1 H1A 108.6 . . ?
C4 N1 H1B 108.6 . . ?
C4 N1 C3 114.4(10) . . ?
N1 C3 H3A 109.5 . . ?
N1 C3 H3B 109.5 . . ?
N1 C3 H3C 109.5 . . ?
H3A C3 H3B 109.5 . . ?
H3A C3 H3C 109.5 . . ?
H3B C3 H3C 109.5 . . ?
N1 C4 H4A 109.5 . . ?
N1 C4 H4B 109.5 . . ?
N1 C4 H4C 109.5 . . ?
H4A C4 H4B 109.5 . . ?
H4A C4 H4C 109.5 . . ?
H4B C4 H4C 109.5 . . ?
H2A N2 H2B 107.5 . . ?
C5 N2 H2A 108.5 . . ?
C5 N2 H2B 108.5 . . ?
C6 N2 H2A 108.5 . . ?
C6 N2 H2B 108.5 . . ?
C6 N2 C5 114.9(10) . . ?
N2 C5 H5A 109.5 . . ?
N2 C5 H5B 109.5 . . ?
N2 C5 H5C 109.5 . . ?
H5A C5 H5B 109.5 . . ?
H5A C5 H5C 109.5 . . ?
H5B C5 H5C 109.5 . . ?
N2 C6 H6A 109.5 . . ?
N2 C6 H6B 109.5 . . ?
N2 C6 H6C 109.5 . . ?
H6A C6 H6B 109.5 . . ?
H6A C6 H6C 109.5 . . ?
H6B C6 H6C 109.5 . . ?
H21A O21 H21B 114(3) . . ?

loop_
_geom_bond_atom_site_label_1
_geom_bond_atom_site_label_2
_geom_bond_distance
_geom_bond_site_symmetry_2
_geom_bond_publ_flag
In1 O1 2.154(5) . ?
In1 O5 2.111(4) . ?
In1 O9 2.097(5) . ?
In1 O13 2.065(5) 2_646 ?
In1 O18 2.213(6) 2_656 ?
In1 O20 2.186(6) 2_656 ?
In2 O4 2.105(5) 1_556 ?
In2 O6 2.143(5) . ?
In2 O10 2.114(5) 2_656 ?
In2 O16 2.087(5) . ?
In2 O17 2.186(6) . ?
In2 O19 2.201(5) . ?
P1 O1 1.493(6) . ?
P1 O2 1.554(6) . ?
P1 O3 1.545(7) . ?
P1 O4 1.490(5) . ?
P2 O5 1.496(5) . ?
P2 O6 1.501(5) . ?
P2 O7 1.529(7) . ?
P2 O8 1.563(8) . ?
P3 O9 1.519(5) . ?
P3 O10 1.525(5) . ?
P3 O11 1.575(5) . ?
P3 O12 1.516(5) . ?
P4 O13 1.519(6) . ?
P4 O14 1.569(5) . ?
P4 O15 1.526(5) . ?
P4 O16 1.507(6) . ?
O2 H2C 0.8200 . ?
O3 H3D 0.8200 . ?
O7 H7A 0.8200 . ?
O8 H8A 0.8200 . ?
O11 H11 0.821(14) . ?
O14 H14 0.823(14) . ?
O17 C1 1.249(9) . ?
O18 C1 1.262(10) . ?
O19 C2 1.247(9) . ?
O20 C2 1.251(9) . ?
C1 C2 1.552(9) . ?
N1 H1A 0.8900 . ?
N1 H1B 0.8900 . ?
N1 C3 1.456(17) . ?
N1 C4 1.455(15) . ?
C3 H3A 0.9600 . ?
C3 H3B 0.9600 . ?
C3 H3C 0.9600 . ?
C4 H4A 0.9600 . ?
C4 H4B 0.9600 . ?
C4 H4C 0.9600 . ?
N2 H2A 0.8900 . ?
N2 H2B 0.8900 . ?
N2 C5 1.482(16) . ?
N2 C6 1.460(15) . ?
C5 H5A 0.9600 . ?
C5 H5B 0.9600 . ?
C5 H5C 0.9600 . ?
C6 H6A 0.9600 . ?
C6 H6B 0.9600 . ?
C6 H6C 0.9600 . ?
O21 H21A 0.826(14) . ?
O21 H21B 0.829(14) . ?

loop_
_geom_hbond_atom_site_label_D
_geom_hbond_atom_site_label_H
_geom_hbond_atom_site_label_A
_geom_hbond_distance_DH
_geom_hbond_distance_HA
_geom_hbond_distance_DA
_geom_hbond_angle_DHA
_geom_hbond_site_symmetry_A
_geom_hbond_publ_flag
O2 H2C O12 0.82 1.69 2.507(7) 174.2 2_655 yes
O3 H3D O21 0.82 2.00 2.801(15) 166.3 . yes
O7 H7A O15 0.82 1.74 2.535(8) 161.5 2_646 yes
O8 H8A O10 0.82 1.99 2.769(8) 157.9 2_656 yes
O11 H11 O15 0.821(14) 1.738(18) 2.556(7) 174(9) 2_746 yes
O14 H14 O12 0.823(14) 1.74(3) 2.550(7) 169(10) 2_756 yes
N1 H1A O6 0.89 2.06 2.900(9) 155.9 . yes
N1 H1A O16 0.89 2.56 3.167(10) 126.2 . yes
N1 H1B O11 0.89 2.05 2.875(10) 153.2 . yes
C4 H4C O7 0.96 2.63 3.564(14) 164.1 1_655 yes
N2 H2A O21 0.89 1.96 2.816(16) 159.9 . yes
N2 H2B O9 0.89 2.05 2.939(11) 173.0 . yes
O21 H21A O13 0.826(14) 2.34(7) 3.032(11) 142(10) 1_554 yes
O21 H21A O14 0.826(14) 2.44(17) 2.907(11) 116(15) 1_554 yes

loop_
_twin_individual_id
_twin_individual_mass_fraction_refined
1 0.9997
2 0.0003
